data_4514941
loop_
_publ_author_name
'Santra, Biswajit'
'Mandal, Debdeep'
'Gupta, Vivek'
'Kalita, Pankaj'
'Kumar, Vierandra'
'Narayanan, Ramakirushnan Suriya'
'Dey, Atanu'
'Chrysochos, Nicolas'
'Mohammad, Akbar'
'Singh, Ajeet'
'Zimmer, Michael'
'Dalapati, Rana'
'Biswas, Shyam'
'Schulzke, Carola'
'Chandrasekhar, Vadapalli'
'Scheschkewitz, David'
'Jana, Anukul'

_publ_section_title
;
 Structural Diversity in Supramolecular Organization of Anionic Phosphate
 Monoesters: Role of Cations.
;
_journal_issue 1
_journal_name_full 'ACS omega'
_journal_page_first 2118
_journal_page_last 2133
_journal_paper_doi 10.1021/acsomega.8b03192
_journal_volume 4
_journal_year 2019
_chemical_formula_moiety 'C82 H92 Mg N4 O12 P2'
_chemical_formula_sum 'C82 H92 Mg N4 O12 P2'
_chemical_formula_weight 1411.84
_space_group_crystal_system monoclinic
_space_group_IT_number 15
_space_group_name_Hall '-C 2yc'
_space_group_name_H-M_alt 'C 1 2/c 1'
_symmetry_space_group_name_Hall '-C 2yc'
_symmetry_space_group_name_H-M 'C 1 2/c 1'
_atom_sites_solution_hydrogens mixed
_atom_sites_solution_primary dual
_audit_creation_date 2018-02-23
_audit_creation_method
;
Olex2 1.2
(compiled 2017.08.10 svn.r3458 for OlexSys, GUI svn.r5381)
;
_cell_angle_alpha 90
_cell_angle_beta 101.698(2)
_cell_angle_gamma 90
_cell_formula_units_Z 4
_cell_length_a 33.4738(6)
_cell_length_b 10.2253(2)
_cell_length_c 25.1238(4)
_cell_measurement_reflns_used 12337
_cell_measurement_temperature 150.15
_cell_measurement_theta_max 70.4520
_cell_measurement_theta_min 4.5380
_cell_volume 8420.8(3)
_computing_cell_refinement
;
CrysAlisPro, Agilent Technologies,
Version 1.171.37.35 (release 13-08-2014 CrysAlis171 .NET)
(compiled Aug 13 2014,18:06:01)
;
_computing_data_collection
;
CrysAlisPro, Agilent Technologies,
Version 1.171.37.35 (release 13-08-2014 CrysAlis171 .NET)
(compiled Aug 13 2014,18:06:01)
;
_computing_data_reduction
;
CrysAlisPro, Agilent Technologies,
Version 1.171.37.35 (release 13-08-2014 CrysAlis171 .NET)
(compiled Aug 13 2014,18:06:01)
;
_computing_molecular_graphics 'Olex2 (Dolomanov et al., 2009)'
_computing_publication_material 'Olex2 (Dolomanov et al., 2009)'
_computing_structure_refinement 'ShelXL (Sheldrick, 2015)'
_computing_structure_solution 'ShelXT (Sheldrick, 2015)'
_diffrn_ambient_temperature 150.15
_diffrn_detector 'CCD plate'
_diffrn_detector_area_resol_mean 16.0309
_diffrn_detector_type Eos
_diffrn_measured_fraction_theta_full 1.000
_diffrn_measured_fraction_theta_max 0.990
_diffrn_measurement_details
;
#__ type_ start__ end____ width___ exp.time_
  1 omega    2.00   66.00   1.0000    5.0000
omega____ theta____ kappa____ phi______ frames
    -        0.0000   57.0000    0.0000 64

#__ type_ start__ end____ width___ exp.time_
  2 omega   46.00  122.00   1.0000    5.0000
omega____ theta____ kappa____ phi______ frames
    -       54.0000   37.0000  -30.0000 76

#__ type_ start__ end____ width___ exp.time_
  3 omega   86.00  164.00   1.0000    5.0000
omega____ theta____ kappa____ phi______ frames
    -      108.0000   50.0000  -30.0000 78

#__ type_ start__ end____ width___ exp.time_
  4 omega   81.00  107.00   1.0000    5.0000
omega____ theta____ kappa____ phi______ frames
    -       54.0000   57.0000  120.0000 26

#__ type_ start__ end____ width___ exp.time_
  5 omega   41.00  113.00   1.0000    5.0000
omega____ theta____ kappa____ phi______ frames
    -       54.0000   57.0000   30.0000 72

#__ type_ start__ end____ width___ exp.time_
  6 omega   66.00   92.00   1.0000    5.0000
omega____ theta____ kappa____ phi______ frames
    -      108.0000  -25.0000  -90.0000 26

#__ type_ start__ end____ width___ exp.time_
  7 omega   76.00  101.00   1.0000    5.0000
omega____ theta____ kappa____ phi______ frames
    -      108.0000  -50.0000 -150.0000 25

#__ type_ start__ end____ width___ exp.time_
  8 omega   65.00  117.00   1.0000    5.0000
omega____ theta____ kappa____ phi______ frames
    -      108.0000  -77.0000 -120.0000 52

#__ type_ start__ end____ width___ exp.time_
  9 omega   53.00  118.00   1.0000    5.0000
omega____ theta____ kappa____ phi______ frames
    -      108.0000 -119.0000 -101.0000 65

#__ type_ start__ end____ width___ exp.time_
 10 omega   64.00  109.00   1.0000    5.0000
omega____ theta____ kappa____ phi______ frames
    -      108.0000 -111.0000   30.0000 45

#__ type_ start__ end____ width___ exp.time_
 11 omega   64.00   92.00   1.0000    5.0000
omega____ theta____ kappa____ phi______ frames
    -      108.0000  -37.0000   90.0000 28

#__ type_ start__ end____ width___ exp.time_
 12 omega   46.00   72.00   1.0000    5.0000
omega____ theta____ kappa____ phi______ frames
    -      108.0000  -37.0000   60.0000 26

#__ type_ start__ end____ width___ exp.time_
 13 omega   38.00   93.00   1.0000    5.0000
omega____ theta____ kappa____ phi______ frames
    -      108.0000  -50.0000   60.0000 55

#__ type_ start__ end____ width___ exp.time_
 14 omega   54.00   85.00   1.0000    5.0000
omega____ theta____ kappa____ phi______ frames
    -      108.0000  -37.0000    0.0000 31

#__ type_ start__ end____ width___ exp.time_
 15 omega   42.00   79.00   1.0000    5.0000
omega____ theta____ kappa____ phi______ frames
    -      108.0000  -37.0000  -30.0000 37

#__ type_ start__ end____ width___ exp.time_
 16 omega   43.00   95.00   1.0000    5.0000
omega____ theta____ kappa____ phi______ frames
    -      108.0000  -50.0000  -60.0000 52

#__ type_ start__ end____ width___ exp.time_
 17 omega   49.00   75.00   1.0000    5.0000
omega____ theta____ kappa____ phi______ frames
    -      108.0000  -25.0000 -150.0000 26

#__ type_ start__ end____ width___ exp.time_
 18 omega   42.00   72.00   1.0000    5.0000
omega____ theta____ kappa____ phi______ frames
    -      108.0000  -50.0000 -150.0000 30

#__ type_ start__ end____ width___ exp.time_
 19 omega   41.00  175.00   1.0000    5.0000
omega____ theta____ kappa____ phi______ frames
    -      108.0000    0.0000  -60.0000 134

#__ type_ start__ end____ width___ exp.time_
 20 omega   92.00  118.00   1.0000    5.0000
omega____ theta____ kappa____ phi______ frames
    -       54.0000  156.0000  139.0000 26

#__ type_ start__ end____ width___ exp.time_
 21 omega   25.00  117.00   1.0000    5.0000
omega____ theta____ kappa____ phi______ frames
    -       54.0000   77.0000 -120.0000 92

#__ type_ start__ end____ width___ exp.time_
 22 omega   35.00   62.00   1.0000    5.0000
omega____ theta____ kappa____ phi______ frames
    -      108.0000  -25.0000   90.0000 27

#__ type_ start__ end____ width___ exp.time_
 23 omega   36.00   91.00   1.0000    5.0000
omega____ theta____ kappa____ phi______ frames
    -      108.0000  -37.0000  150.0000 55

#__ type_ start__ end____ width___ exp.time_
 24 omega   36.00  146.00   1.0000    5.0000
omega____ theta____ kappa____ phi______ frames
    -      108.0000  -91.0000   60.0000 110

#__ type_ start__ end____ width___ exp.time_
 25 omega   38.00   95.00   1.0000    5.0000
omega____ theta____ kappa____ phi______ frames
    -       54.0000 -125.0000    0.0000 57

#__ type_ start__ end____ width___ exp.time_
 26 omega    1.00   96.00   1.0000    5.0000
omega____ theta____ kappa____ phi______ frames
    -       54.0000  -99.0000  120.0000 95

#__ type_ start__ end____ width___ exp.time_
 27 omega  -19.00   30.00   1.0000    5.0000
omega____ theta____ kappa____ phi______ frames
    -        0.0000   57.0000  -30.0000 49

#__ type_ start__ end____ width___ exp.time_
 28 omega  -41.00  -14.00   1.0000    5.0000
omega____ theta____ kappa____ phi______ frames
    -        0.0000  119.0000  -16.0000 27

#__ type_ start__ end____ width___ exp.time_
 29 omega  -16.00   28.00   1.0000    5.0000
omega____ theta____ kappa____ phi______ frames
    -       54.0000  -37.0000  150.0000 44

#__ type_ start__ end____ width___ exp.time_
 30 omega  -65.00  -15.00   1.0000    5.0000
omega____ theta____ kappa____ phi______ frames
    -        0.0000  -57.0000 -150.0000 50
;
_diffrn_measurement_device 'four-circle diffractometer'
_diffrn_measurement_device_type 'SuperNova, Dual, Cu at zero, Eos'
_diffrn_measurement_method '\w scans'
_diffrn_orient_matrix_UB_11 -0.0239936000
_diffrn_orient_matrix_UB_12 0.0017783000
_diffrn_orient_matrix_UB_13 -0.0592145000
_diffrn_orient_matrix_UB_21 0.0400057000
_diffrn_orient_matrix_UB_22 0.0226455000
_diffrn_orient_matrix_UB_23 -0.0200523000
_diffrn_orient_matrix_UB_31 0.0058017000
_diffrn_orient_matrix_UB_32 -0.1489525000
_diffrn_orient_matrix_UB_33 -0.0037377000
_diffrn_radiation_monochromator mirror
_diffrn_radiation_probe x-ray
_diffrn_radiation_type CuK\a
_diffrn_radiation_wavelength 1.54184
_diffrn_reflns_av_R_equivalents 0.0351
_diffrn_reflns_av_unetI/netI 0.0262
_diffrn_reflns_Laue_measured_fraction_full 1.000
_diffrn_reflns_Laue_measured_fraction_max 0.990
_diffrn_reflns_limit_h_max 40
_diffrn_reflns_limit_h_min -38
_diffrn_reflns_limit_k_max 9
_diffrn_reflns_limit_k_min -12
_diffrn_reflns_limit_l_max 28
_diffrn_reflns_limit_l_min -30
_diffrn_reflns_number 28475
_diffrn_reflns_point_group_measured_fraction_full 1.000
_diffrn_reflns_point_group_measured_fraction_max 0.990
_diffrn_reflns_theta_full 67.684
_diffrn_reflns_theta_max 71.337
_diffrn_reflns_theta_min 3.593
_diffrn_source 'sealed X-ray tube'
_diffrn_source_type 'SuperNova (Cu) X-ray Source'
_exptl_absorpt_coefficient_mu 1.004
_exptl_absorpt_correction_T_max 1.00000
_exptl_absorpt_correction_T_min 0.52318
_exptl_absorpt_correction_type multi-scan
_exptl_absorpt_process_details
;
CrysAlisPro, Agilent Technologies,
Version 1.171.37.35 (release 13-08-2014 CrysAlis171 .NET)
(compiled Aug 13 2014,18:06:01)
Empirical absorption correction using spherical harmonics,
 implemented in SCALE3 ABSPACK scaling algorithm.
;
_exptl_crystal_colour colourless
_exptl_crystal_colour_primary colourless
_exptl_crystal_density_diffrn 1.114
_exptl_crystal_description block
_exptl_crystal_F_000 3000
_exptl_crystal_size_max 0.23
_exptl_crystal_size_mid 0.18
_exptl_crystal_size_min 0.13
_refine_diff_density_max 0.430
_refine_diff_density_min -0.385
_refine_diff_density_rms 0.103
_refine_ls_extinction_coef 0.00051(4)
_refine_ls_extinction_expression Fc^*^=kFc[1+0.001xFc^2^\l^3^/sin(2\q)]^-1/4^
_refine_ls_extinction_method 'SHELXL-2017/1 (Sheldrick 2017)'
_refine_ls_goodness_of_fit_ref 1.072
_refine_ls_hydrogen_treatment mixed
_refine_ls_matrix_type full
_refine_ls_number_parameters 466
_refine_ls_number_reflns 8111
_refine_ls_number_restraints 2
_refine_ls_restrained_S_all 1.072
_refine_ls_R_factor_all 0.0603
_refine_ls_R_factor_gt 0.0539
_refine_ls_shift/su_max 0.002
_refine_ls_shift/su_mean 0.000
_refine_ls_structure_factor_coef Fsqd
_refine_ls_weighting_details 'w=1/[\s^2^(Fo^2^)+(0.0942P)^2^+5.7712P] where P=(Fo^2^+2Fc^2^)/3'
_refine_ls_weighting_scheme calc
_refine_ls_wR_factor_gt 0.1493
_refine_ls_wR_factor_ref 0.1591
_reflns_Friedel_coverage 0.000
_reflns_number_gt 7188
_reflns_number_total 8111
_reflns_threshold_expression 'I > 2\s(I)'
_cod_data_source_file ao8b03192_si_002.cif
_cod_data_source_block tifrh013
_cod_database_code 4514941
_shelx_shelxl_version_number 2017/1
_shelx_space_group_comment
;
The symmetry employed for this shelxl refinement is uniquely defined
by the following loop, which should always be used as a source of
symmetry information in preference to the above space-group names.
They are only intended as comments.
;
_shelx_estimated_absorpt_t_max 0.881
_shelx_estimated_absorpt_t_min 0.802
_reflns_odcompleteness_completeness 99.96
_reflns_odcompleteness_iscentric 1
_reflns_odcompleteness_theta 66.97
_olex2_refinement_description
;
1. Fixed Uiso
 At 1.2 times of:
  All C(H) groups
 At 1.5 times of:
  All C(H,H,H) groups
2. Restrained distances
 H2-O2
 0.85 with sigma of 0.002
 P1-H2
 2.1 with sigma of 0.004
3.a Ternary CH refined with riding coordinates:
 C7(H7), C10(H10), C23(H23)
3.b Aromatic/amide H refined with riding coordinates:
 C3(H3), C5(H5), C12(H12), C13(H13), C14(H14), C15(H15), C16(H16), C18(H18),
 C19(H19), C20(H20), C21(H21), C22(H22), C25(H25), C26(H26), C27(H27), C28(H28),
  C29(H29), C31(H31), C32(H32), C33(H33), C34(H34), C35(H35), C36(H36), C39(H39)
3.c Idealised Me refined as rotating group:
 C8(H8A,H8B,H8C), C9(H9A,H9B,H9C), C37(H37A,H37B,H37C), C38(H38A,H38B,H38C),
 C40(H40A,H40B,H40C), C41(H41A,H41B,H41C)
;
_olex2_submission_special_instructions 'No special instructions were received'

loop_
_space_group_symop_operation_xyz
'x, y, z'
'-x, y, -z+1/2'
'x+1/2, y+1/2, z'
'-x+1/2, y+1/2, -z+1/2'
'-x, -y, -z'
'x, -y, z-1/2'
'-x+1/2, -y+1/2, -z'
'x+1/2, -y+1/2, z-1/2'

loop_
_atom_site_label
_atom_site_type_symbol
_atom_site_fract_x
_atom_site_fract_y
_atom_site_fract_z
_atom_site_U_iso_or_equiv
_atom_site_adp_type
_atom_site_occupancy
_atom_site_site_symmetry_order
_atom_site_calc_flag
_atom_site_refinement_flags_posn
_atom_site_refinement_flags_adp
_atom_site_refinement_flags_occupancy
Mg1 Mg 0.500000 0.31455(8) 0.250000 0.02980(19) Uani 1 2 d S T P
P1 P 0.55380(2) 0.59268(4) 0.27777(2) 0.02902(14) Uani 1 1 d D . .
O1 O 0.54726(4) 0.44889(12) 0.27181(5) 0.0354(3) Uani 1 1 d . . .
O2 O 0.53134(4) 0.65614(14) 0.31859(5) 0.0419(3) Uani 1 1 d D . .
O3 O 0.60088(3) 0.62294(11) 0.30296(5) 0.0314(3) Uani 1 1 d . . .
O4 O 0.54533(4) 0.66762(13) 0.22422(5) 0.0415(3) Uani 1 1 d . . .
O5 O 0.50872(4) 0.30779(14) 0.16830(6) 0.0446(3) Uani 1 1 d . . .
O6 O 0.45795(4) 0.16551(14) 0.23266(7) 0.0476(4) Uani 1 1 d . . .
N1 N 0.53097(6) 0.3979(2) 0.09715(7) 0.0556(5) Uani 1 1 d . . .
N2 N 0.39852(5) 0.06847(16) 0.19394(8) 0.0474(4) Uani 1 1 d . . .
C1 C 0.63200(5) 0.53360(16) 0.31983(7) 0.0295(3) Uani 1 1 d . . .
C2 C 0.65589(5) 0.49471(17) 0.28314(7) 0.0314(4) Uani 1 1 d . . .
C3 C 0.69047(5) 0.41845(18) 0.30274(7) 0.0345(4) Uani 1 1 d . . .
H3 H 0.706780 0.389818 0.278148 0.041 Uiso 1 1 calc R . .
C4 C 0.70161(5) 0.38340(18) 0.35732(7) 0.0346(4) Uani 1 1 d . . .
C5 C 0.67606(5) 0.42125(18) 0.39208(7) 0.0340(4) Uani 1 1 d . . .
H5 H 0.682650 0.395012 0.429097 0.041 Uiso 1 1 calc R . .
C6 C 0.64121(5) 0.49630(17) 0.37420(7) 0.0309(4) Uani 1 1 d . . .
C7 C 0.74178(6) 0.3149(2) 0.37922(8) 0.0410(4) Uani 1 1 d . . .
H7 H 0.753456 0.286669 0.347434 0.049 Uiso 1 1 calc R . .
C8 C 0.77158(7) 0.4104(3) 0.41242(12) 0.0653(7) Uani 1 1 d . . .
H8A H 0.774187 0.487863 0.390396 0.098 Uiso 1 1 calc GR . .
H8B H 0.798293 0.368432 0.423469 0.098 Uiso 1 1 calc GR . .
H8C H 0.761477 0.436642 0.444823 0.098 Uiso 1 1 calc GR . .
C9 C 0.73760(8) 0.1938(3) 0.41291(11) 0.0642(7) Uani 1 1 d . . .
H9A H 0.725409 0.218264 0.443813 0.096 Uiso 1 1 calc GR . .
H9B H 0.764608 0.155531 0.426296 0.096 Uiso 1 1 calc GR . .
H9C H 0.720093 0.129731 0.390310 0.096 Uiso 1 1 calc GR . .
C10 C 0.64554(6) 0.54602(18) 0.22520(7) 0.0344(4) Uani 1 1 d . . .
H10 H 0.615086 0.549214 0.214941 0.041 Uiso 1 1 calc R . .
C11 C 0.65944(6) 0.45408(19) 0.18468(7) 0.0391(4) Uani 1 1 d . . .
C12 C 0.63652(8) 0.3425(2) 0.16842(9) 0.0555(6) Uani 1 1 d . . .
H12 H 0.612985 0.324632 0.182887 0.067 Uiso 1 1 calc R . .
C13 C 0.64794(10) 0.2561(2) 0.13069(11) 0.0701(8) Uani 1 1 d . . .
H13 H 0.632050 0.180235 0.119559 0.084 Uiso 1 1 calc R . .
C14 C 0.68203(11) 0.2811(3) 0.10992(10) 0.0697(8) Uani 1 1 d . . .
H14 H 0.689706 0.222675 0.084361 0.084 Uiso 1 1 calc R . .
C15 C 0.70500(9) 0.3902(3) 0.12596(9) 0.0622(7) Uani 1 1 d . . .
H15 H 0.728793 0.406688 0.111863 0.075 Uiso 1 1 calc R . .
C16 C 0.69358(7) 0.4777(2) 0.16302(8) 0.0481(5) Uani 1 1 d . . .
H16 H 0.709434 0.553990 0.173414 0.058 Uiso 1 1 calc R . .
C17 C 0.66033(6) 0.68617(19) 0.22198(7) 0.0389(4) Uani 1 1 d . . .
C18 C 0.63858(9) 0.7697(2) 0.18353(9) 0.0562(6) Uani 1 1 d . . .
H18 H 0.614393 0.739336 0.160225 0.067 Uiso 1 1 calc R . .
C19 C 0.65142(12) 0.8968(3) 0.17839(12) 0.0802(10) Uani 1 1 d . . .
H19 H 0.636552 0.952022 0.150937 0.096 Uiso 1 1 calc R . .
C20 C 0.68561(12) 0.9435(3) 0.21288(12) 0.0805(10) Uani 1 1 d . . .
H20 H 0.694117 1.031329 0.209896 0.097 Uiso 1 1 calc R . .
C21 C 0.70732(9) 0.8626(3) 0.25154(11) 0.0666(7) Uani 1 1 d . . .
H21 H 0.731025 0.894446 0.275428 0.080 Uiso 1 1 calc R . .
C22 C 0.69487(7) 0.7339(2) 0.25610(9) 0.0504(5) Uani 1 1 d . . .
H22 H 0.710276 0.678389 0.282947 0.060 Uiso 1 1 calc R . .
C23 C 0.61500(6) 0.54491(18) 0.41307(7) 0.0350(4) Uani 1 1 d . . .
H23 H 0.586716 0.555999 0.391202 0.042 Uiso 1 1 calc R . .
C24 C 0.62876(6) 0.67872(19) 0.43658(7) 0.0397(4) Uani 1 1 d . . .
C25 C 0.66724(7) 0.7290(2) 0.43911(9) 0.0517(5) Uani 1 1 d . . .
H25 H 0.686851 0.678975 0.425414 0.062 Uiso 1 1 calc R . .
C26 C 0.67791(9) 0.8516(2) 0.46137(11) 0.0633(7) Uani 1 1 d . . .
H26 H 0.704611 0.884643 0.462587 0.076 Uiso 1 1 calc R . .
C27 C 0.65013(11) 0.9253(2) 0.48159(10) 0.0665(7) Uani 1 1 d . . .
H27 H 0.657386 1.009521 0.496390 0.080 Uiso 1 1 calc R . .
C28 C 0.61192(11) 0.8765(2) 0.48028(12) 0.0715(8) Uani 1 1 d . . .
H28 H 0.592709 0.926388 0.494825 0.086 Uiso 1 1 calc R . .
C29 C 0.60103(9) 0.7542(2) 0.45774(11) 0.0590(6) Uani 1 1 d . . .
H29 H 0.574310 0.721669 0.456769 0.071 Uiso 1 1 calc R . .
C30 C 0.61267(6) 0.44179(18) 0.45607(7) 0.0345(4) Uani 1 1 d . . .
C31 C 0.63771(6) 0.4440(2) 0.50762(7) 0.0394(4) Uani 1 1 d . . .
H31 H 0.655878 0.515146 0.517879 0.047 Uiso 1 1 calc R . .
C32 C 0.63633(6) 0.3432(2) 0.54404(8) 0.0436(4) Uani 1 1 d . . .
H32 H 0.653707 0.345595 0.578981 0.052 Uiso 1 1 calc R . .
C33 C 0.61006(7) 0.2397(2) 0.53010(9) 0.0487(5) Uani 1 1 d . . .
H33 H 0.609403 0.170444 0.555124 0.058 Uiso 1 1 calc R . .
C34 C 0.58458(7) 0.2372(2) 0.47929(9) 0.0516(5) Uani 1 1 d . . .
H34 H 0.566100 0.166621 0.469543 0.062 Uiso 1 1 calc R . .
C35 C 0.58594(6) 0.3376(2) 0.44257(8) 0.0431(4) Uani 1 1 d . . .
H35 H 0.568376 0.334980 0.407759 0.052 Uiso 1 1 calc R . .
C36 C 0.52202(7) 0.3994(2) 0.14591(8) 0.0453(5) Uani 1 1 d . . .
H36 H 0.526326 0.479304 0.165503 0.054 Uiso 1 1 calc R . .
C37 C 0.52563(12) 0.2828(4) 0.06417(12) 0.0877(10) Uani 1 1 d . . .
H37A H 0.552188 0.253268 0.058077 0.132 Uiso 1 1 calc GR . .
H37B H 0.507681 0.302437 0.029169 0.132 Uiso 1 1 calc GR . .
H37C H 0.513345 0.213779 0.082668 0.132 Uiso 1 1 calc GR . .
C38 C 0.54846(15) 0.5097(4) 0.07590(14) 0.1150(16) Uani 1 1 d . . .
H38A H 0.549549 0.583157 0.101219 0.172 Uiso 1 1 calc GR . .
H38B H 0.531639 0.533784 0.040634 0.172 Uiso 1 1 calc GR . .
H38C H 0.576122 0.488525 0.071355 0.172 Uiso 1 1 calc GR . .
C39 C 0.42232(6) 0.17130(18) 0.20690(8) 0.0401(4) Uani 1 1 d . . .
H39 H 0.411432 0.255009 0.195759 0.048 Uiso 1 1 calc R . .
C40 C 0.35719(9) 0.0850(3) 0.16268(13) 0.0724(8) Uani 1 1 d . . .
H40A H 0.351849 0.178083 0.155128 0.109 Uiso 1 1 calc GR . .
H40B H 0.337694 0.050949 0.183539 0.109 Uiso 1 1 calc GR . .
H40C H 0.354205 0.037048 0.128322 0.109 Uiso 1 1 calc GR . .
C41 C 0.41132(10) -0.0628(2) 0.20880(18) 0.0891(11) Uani 1 1 d . . .
H41A H 0.409957 -0.115379 0.175872 0.134 Uiso 1 1 calc GR . .
H41B H 0.393328 -0.100807 0.230975 0.134 Uiso 1 1 calc GR . .
H41C H 0.439424 -0.061791 0.229699 0.134 Uiso 1 1 calc GR . .
H2 H 0.5057(2) 0.669(3) 0.3100(6) 0.107 Uiso 1 1 d DR . .

loop_
_atom_site_aniso_label
_atom_site_aniso_U_11
_atom_site_aniso_U_22
_atom_site_aniso_U_33
_atom_site_aniso_U_23
_atom_site_aniso_U_13
_atom_site_aniso_U_12
Mg1 0.0284(4) 0.0285(4) 0.0323(4) 0.000 0.0055(3) 0.000
P1 0.0263(2) 0.0253(2) 0.0331(2) -0.00032(15) 0.00020(17) -0.00083(15)
O1 0.0341(6) 0.0286(6) 0.0412(7) -0.0016(5) 0.0021(5) -0.0037(5)
O2 0.0329(7) 0.0460(8) 0.0445(7) -0.0115(6) 0.0022(5) 0.0061(6)
O3 0.0271(6) 0.0257(6) 0.0382(6) 0.0005(5) -0.0008(5) -0.0004(5)
O4 0.0361(7) 0.0412(7) 0.0438(7) 0.0126(6) 0.0002(6) -0.0031(5)
O5 0.0525(8) 0.0415(8) 0.0420(7) -0.0032(6) 0.0149(6) -0.0076(6)
O6 0.0395(7) 0.0359(7) 0.0646(9) 0.0028(6) 0.0036(7) -0.0022(6)
N1 0.0549(11) 0.0741(14) 0.0383(9) -0.0025(9) 0.0103(8) -0.0219(10)
N2 0.0437(9) 0.0316(8) 0.0650(11) 0.0011(8) 0.0065(8) -0.0043(7)
C1 0.0272(8) 0.0248(8) 0.0338(8) -0.0003(6) 0.0000(6) -0.0001(6)
C2 0.0323(8) 0.0293(8) 0.0309(8) 0.0005(6) 0.0021(7) -0.0009(7)
C3 0.0329(9) 0.0388(9) 0.0320(9) -0.0009(7) 0.0071(7) 0.0041(7)
C4 0.0328(9) 0.0358(9) 0.0343(9) 0.0006(7) 0.0045(7) 0.0063(7)
C5 0.0350(9) 0.0380(9) 0.0278(8) 0.0004(7) 0.0032(7) 0.0060(7)
C6 0.0313(8) 0.0297(8) 0.0308(8) -0.0022(6) 0.0045(7) 0.0018(7)
C7 0.0367(10) 0.0477(11) 0.0376(9) 0.0012(8) 0.0050(8) 0.0140(8)
C8 0.0381(11) 0.0710(17) 0.0783(17) -0.0156(13) -0.0084(11) 0.0149(11)
C9 0.0502(13) 0.0674(16) 0.0740(16) 0.0296(13) 0.0100(11) 0.0235(12)
C10 0.0366(9) 0.0351(9) 0.0297(8) 0.0016(7) 0.0030(7) 0.0010(7)
C11 0.0521(11) 0.0348(9) 0.0268(8) 0.0024(7) -0.0001(8) 0.0063(8)
C12 0.0722(15) 0.0392(11) 0.0496(12) -0.0021(9) -0.0004(11) -0.0027(10)
C13 0.109(2) 0.0363(12) 0.0540(14) -0.0061(10) -0.0086(15) 0.0027(13)
C14 0.118(2) 0.0489(14) 0.0390(11) -0.0024(10) 0.0082(13) 0.0279(15)
C15 0.0867(18) 0.0618(15) 0.0421(11) 0.0011(10) 0.0223(12) 0.0214(13)
C16 0.0616(13) 0.0457(11) 0.0378(10) -0.0007(8) 0.0123(9) 0.0086(10)
C17 0.0500(11) 0.0367(10) 0.0330(9) -0.0008(7) 0.0154(8) -0.0003(8)
C18 0.0838(17) 0.0390(11) 0.0435(11) 0.0048(9) 0.0077(11) 0.0028(11)
C19 0.140(3) 0.0412(13) 0.0581(15) 0.0112(11) 0.0172(17) -0.0028(16)
C20 0.137(3) 0.0451(14) 0.0678(17) -0.0030(12) 0.0417(19) -0.0270(16)
C21 0.0822(18) 0.0590(15) 0.0646(15) -0.0122(12) 0.0286(14) -0.0288(14)
C22 0.0539(12) 0.0510(12) 0.0476(11) -0.0023(9) 0.0134(9) -0.0111(10)
C23 0.0343(9) 0.0371(9) 0.0334(9) -0.0001(7) 0.0063(7) 0.0067(7)
C24 0.0518(11) 0.0356(10) 0.0316(9) 0.0020(7) 0.0083(8) 0.0090(8)
C25 0.0548(13) 0.0428(11) 0.0558(12) -0.0066(10) 0.0072(10) 0.0006(10)
C26 0.0738(17) 0.0454(13) 0.0661(15) -0.0078(11) 0.0032(13) -0.0067(12)
C27 0.110(2) 0.0348(11) 0.0517(13) -0.0055(10) 0.0078(14) 0.0024(13)
C28 0.108(2) 0.0423(13) 0.0724(17) -0.0084(12) 0.0389(16) 0.0158(14)
C29 0.0769(16) 0.0421(12) 0.0663(14) -0.0030(10) 0.0340(13) 0.0110(11)
C30 0.0358(9) 0.0356(9) 0.0331(9) -0.0017(7) 0.0091(7) 0.0070(7)
C31 0.0404(10) 0.0422(10) 0.0355(9) -0.0015(8) 0.0073(8) 0.0036(8)
C32 0.0481(11) 0.0471(11) 0.0351(9) 0.0015(8) 0.0075(8) 0.0099(9)
C33 0.0611(13) 0.0404(11) 0.0464(11) 0.0073(9) 0.0149(10) 0.0092(10)
C34 0.0586(13) 0.0383(11) 0.0572(12) -0.0009(9) 0.0101(10) -0.0043(9)
C35 0.0447(11) 0.0425(11) 0.0403(10) -0.0015(8) 0.0041(8) 0.0015(8)
C36 0.0515(12) 0.0446(11) 0.0396(10) -0.0042(8) 0.0087(9) -0.0108(9)
C37 0.120(3) 0.098(2) 0.0528(15) -0.0206(15) 0.0360(17) -0.013(2)
C38 0.157(4) 0.127(3) 0.0627(18) 0.0089(19) 0.028(2) -0.079(3)
C39 0.0459(11) 0.0293(9) 0.0451(10) 0.0016(7) 0.0090(8) -0.0018(8)
C40 0.0589(15) 0.0551(15) 0.093(2) -0.0028(14) -0.0079(14) -0.0125(12)
C41 0.0669(17) 0.0343(12) 0.164(3) 0.0137(17) 0.0168(19) -0.0055(12)

loop_
_atom_type_symbol
_atom_type_description
_atom_type_scat_dispersion_real
_atom_type_scat_dispersion_imag
_atom_type_scat_source
C C 0.0181 0.0091 'International Tables Vol C Tables 4.2.6.8 and 6.1.1.4'
H H 0.0000 0.0000 'International Tables Vol C Tables 4.2.6.8 and 6.1.1.4'
Mg Mg 0.1719 0.1771 'International Tables Vol C Tables 4.2.6.8 and 6.1.1.4'
N N 0.0311 0.0180 'International Tables Vol C Tables 4.2.6.8 and 6.1.1.4'
O O 0.0492 0.0322 'International Tables Vol C Tables 4.2.6.8 and 6.1.1.4'
P P 0.2955 0.4335 'International Tables Vol C Tables 4.2.6.8 and 6.1.1.4'

loop_
_geom_angle_atom_site_label_1
_geom_angle_atom_site_label_2
_geom_angle_atom_site_label_3
_geom_angle
_geom_angle_site_symmetry_1
_geom_angle_site_symmetry_3
O1 Mg1 O1 97.48(8) 2_655 .
O1 Mg1 O5 90.75(5) 2_655 .
O1 Mg1 O5 91.70(5) . .
O1 Mg1 O5 90.75(5) . 2_655
O1 Mg1 O5 91.70(5) 2_655 2_655
O5 Mg1 O5 176.28(9) 2_655 .
O6 Mg1 O1 173.39(6) 2_655 2_655
O6 Mg1 O1 173.38(6) . .
O6 Mg1 O1 88.98(5) 2_655 .
O6 Mg1 O1 88.99(5) . 2_655
O6 Mg1 O5 87.62(6) 2_655 .
O6 Mg1 O5 89.63(6) . .
O6 Mg1 O5 89.63(6) 2_655 2_655
O6 Mg1 O5 87.62(6) . 2_655
O6 Mg1 O6 84.60(8) . 2_655
O1 P1 O2 113.78(8) . .
O1 P1 O3 110.03(7) . .
O1 P1 O4 114.21(8) . .
O2 P1 O3 103.30(7) . .
O4 P1 O2 110.43(8) . .
O4 P1 O3 104.06(7) . .
P1 O1 Mg1 139.96(8) . .
P1 O2 H2 120.2(5) . .
C1 O3 P1 127.64(10) . .
C36 O5 Mg1 123.52(13) . .
C39 O6 Mg1 128.30(13) . .
C36 N1 C37 121.5(2) . .
C36 N1 C38 121.5(2) . .
C37 N1 C38 116.9(3) . .
C39 N2 C40 120.07(19) . .
C39 N2 C41 123.2(2) . .
C41 N2 C40 116.7(2) . .
O3 C1 C2 118.82(15) . .
O3 C1 C6 118.95(15) . .
C6 C1 C2 121.87(15) . .
C1 C2 C3 118.06(15) . .
C1 C2 C10 118.98(15) . .
C3 C2 C10 122.75(16) . .
C2 C3 H3 119.1 . .
C4 C3 C2 121.80(16) . .
C4 C3 H3 119.1 . .
C3 C4 C5 117.97(16) . .
C3 C4 C7 121.10(16) . .
C5 C4 C7 120.79(16) . .
C4 C5 H5 119.0 . .
C6 C5 C4 122.05(16) . .
C6 C5 H5 119.0 . .
C1 C6 C5 118.17(16) . .
C1 C6 C23 119.90(15) . .
C5 C6 C23 121.81(15) . .
C4 C7 H7 107.7 . .
C4 C7 C8 109.69(17) . .
C4 C7 C9 113.74(17) . .
C8 C7 H7 107.7 . .
C8 C7 C9 110.0(2) . .
C9 C7 H7 107.7 . .
C7 C8 H8A 109.5 . .
C7 C8 H8B 109.5 . .
C7 C8 H8C 109.5 . .
H8A C8 H8B 109.5 . .
H8A C8 H8C 109.5 . .
H8B C8 H8C 109.5 . .
C7 C9 H9A 109.5 . .
C7 C9 H9B 109.5 . .
C7 C9 H9C 109.5 . .
H9A C9 H9B 109.5 . .
H9A C9 H9C 109.5 . .
H9B C9 H9C 109.5 . .
C2 C10 H10 106.3 . .
C2 C10 C11 112.65(15) . .
C2 C10 C17 111.23(14) . .
C11 C10 H10 106.3 . .
C17 C10 H10 106.3 . .
C17 C10 C11 113.42(15) . .
C12 C11 C10 118.5(2) . .
C16 C11 C10 122.90(18) . .
C16 C11 C12 118.6(2) . .
C11 C12 H12 119.8 . .
C11 C12 C13 120.4(3) . .
C13 C12 H12 119.8 . .
C12 C13 H13 120.0 . .
C14 C13 C12 120.0(3) . .
C14 C13 H13 120.0 . .
C13 C14 H14 120.0 . .
C15 C14 C13 120.1(2) . .
C15 C14 H14 120.0 . .
C14 C15 H15 119.9 . .
C14 C15 C16 120.3(3) . .
C16 C15 H15 119.9 . .
C11 C16 C15 120.6(2) . .
C11 C16 H16 119.7 . .
C15 C16 H16 119.7 . .
C18 C17 C10 119.20(19) . .
C22 C17 C10 122.66(18) . .
C22 C17 C18 118.1(2) . .
C17 C18 H18 119.4 . .
C17 C18 C19 121.1(3) . .
C19 C18 H18 119.4 . .
C18 C19 H19 119.9 . .
C20 C19 C18 120.1(3) . .
C20 C19 H19 119.9 . .
C19 C20 H20 120.2 . .
C21 C20 C19 119.6(2) . .
C21 C20 H20 120.2 . .
C20 C21 H21 119.8 . .
C20 C21 C22 120.3(3) . .
C22 C21 H21 119.8 . .
C17 C22 C21 120.7(2) . .
C17 C22 H22 119.7 . .
C21 C22 H22 119.7 . .
C6 C23 H23 106.8 . .
C6 C23 C24 111.93(15) . .
C6 C23 C30 110.37(14) . .
C24 C23 H23 106.8 . .
C30 C23 H23 106.8 . .
C30 C23 C24 113.68(15) . .
C25 C24 C23 124.03(18) . .
C25 C24 C29 117.7(2) . .
C29 C24 C23 118.2(2) . .
C24 C25 H25 119.4 . .
C24 C25 C26 121.2(2) . .
C26 C25 H25 119.4 . .
C25 C26 H26 119.8 . .
C27 C26 C25 120.4(3) . .
C27 C26 H26 119.8 . .
C26 C27 H27 120.3 . .
C28 C27 C26 119.5(2) . .
C28 C27 H27 120.3 . .
C27 C28 H28 119.8 . .
C27 C28 C29 120.3(2) . .
C29 C28 H28 119.8 . .
C24 C29 H29 119.5 . .
C28 C29 C24 120.9(3) . .
C28 C29 H29 119.5 . .
C31 C30 C23 122.74(18) . .
C35 C30 C23 118.76(16) . .
C35 C30 C31 118.42(18) . .
C30 C31 H31 119.7 . .
C32 C31 C30 120.53(19) . .
C32 C31 H31 119.7 . .
C31 C32 H32 119.7 . .
C33 C32 C31 120.63(19) . .
C33 C32 H32 119.7 . .
C32 C33 H33 120.3 . .
C32 C33 C34 119.4(2) . .
C34 C33 H33 120.3 . .
C33 C34 H34 119.9 . .
C33 C34 C35 120.2(2) . .
C35 C34 H34 119.9 . .
C30 C35 H35 119.6 . .
C34 C35 C30 120.78(19) . .
C34 C35 H35 119.6 . .
O5 C36 N1 126.3(2) . .
O5 C36 H36 116.9 . .
N1 C36 H36 116.9 . .
N1 C37 H37A 109.5 . .
N1 C37 H37B 109.5 . .
N1 C37 H37C 109.5 . .
H37A C37 H37B 109.5 . .
H37A C37 H37C 109.5 . .
H37B C37 H37C 109.5 . .
N1 C38 H38A 109.5 . .
N1 C38 H38B 109.5 . .
N1 C38 H38C 109.5 . .
H38A C38 H38B 109.5 . .
H38A C38 H38C 109.5 . .
H38B C38 H38C 109.5 . .
O6 C39 N2 124.10(18) . .
O6 C39 H39 118.0 . .
N2 C39 H39 118.0 . .
N2 C40 H40A 109.5 . .
N2 C40 H40B 109.5 . .
N2 C40 H40C 109.5 . .
H40A C40 H40B 109.5 . .
H40A C40 H40C 109.5 . .
H40B C40 H40C 109.5 . .
N2 C41 H41A 109.5 . .
N2 C41 H41B 109.5 . .
N2 C41 H41C 109.5 . .
H41A C41 H41B 109.5 . .
H41A C41 H41C 109.5 . .
H41B C41 H41C 109.5 . .

loop_
_geom_bond_atom_site_label_1
_geom_bond_atom_site_label_2
_geom_bond_distance
_geom_bond_site_symmetry_2
Mg1 O1 2.0829(13) 2_655
Mg1 O1 2.0829(13) .
Mg1 O5 2.1321(14) .
Mg1 O5 2.1321(14) 2_655
Mg1 O6 2.0603(15) .
Mg1 O6 2.0604(15) 2_655
P1 O1 1.4895(13) .
P1 O2 1.5329(14) .
P1 O3 1.6049(12) .
P1 O4 1.5243(13) .
O2 H2 0.851(2) .
O3 C1 1.386(2) .
O5 C36 1.222(2) .
O6 C39 1.238(2) .
N1 C36 1.319(3) .
N1 C37 1.429(4) .
N1 C38 1.436(4) .
N2 C39 1.320(3) .
N2 C40 1.455(3) .
N2 C41 1.435(3) .
C1 C2 1.395(2) .
C1 C6 1.391(2) .
C2 C3 1.399(2) .
C2 C10 1.520(2) .
C3 H3 0.9500 .
C3 C4 1.393(2) .
C4 C5 1.395(2) .
C4 C7 1.517(2) .
C5 H5 0.9500 .
C5 C6 1.393(2) .
C6 C23 1.522(2) .
C7 H7 1.0000 .
C7 C8 1.519(3) .
C7 C9 1.522(3) .
C8 H8A 0.9800 .
C8 H8B 0.9800 .
C8 H8C 0.9800 .
C9 H9A 0.9800 .
C9 H9B 0.9800 .
C9 H9C 0.9800 .
C10 H10 1.0000 .
C10 C11 1.526(3) .
C10 C17 1.524(3) .
C11 C12 1.389(3) .
C11 C16 1.383(3) .
C12 H12 0.9500 .
C12 C13 1.405(4) .
C13 H13 0.9500 .
C13 C14 1.372(5) .
C14 H14 0.9500 .
C14 C15 1.368(4) .
C15 H15 0.9500 .
C15 C16 1.399(3) .
C16 H16 0.9500 .
C17 C18 1.381(3) .
C17 C22 1.381(3) .
C18 H18 0.9500 .
C18 C19 1.384(3) .
C19 H19 0.9500 .
C19 C20 1.373(5) .
C20 H20 0.9500 .
C20 C21 1.367(5) .
C21 H21 0.9500 .
C21 C22 1.392(3) .
C22 H22 0.9500 .
C23 H23 1.0000 .
C23 C24 1.524(3) .
C23 C30 1.523(3) .
C24 C25 1.376(3) .
C24 C29 1.393(3) .
C25 H25 0.9500 .
C25 C26 1.390(3) .
C26 H26 0.9500 .
C26 C27 1.372(4) .
C27 H27 0.9500 .
C27 C28 1.367(4) .
C28 H28 0.9500 .
C28 C29 1.391(4) .
C29 H29 0.9500 .
C30 C31 1.393(3) .
C30 C35 1.389(3) .
C31 H31 0.9500 .
C31 C32 1.385(3) .
C32 H32 0.9500 .
C32 C33 1.375(3) .
C33 H33 0.9500 .
C33 C34 1.384(3) .
C34 H34 0.9500 .
C34 C35 1.387(3) .
C35 H35 0.9500 .
C36 H36 0.9500 .
C37 H37A 0.9800 .
C37 H37B 0.9800 .
C37 H37C 0.9800 .
C38 H38A 0.9800 .
C38 H38B 0.9800 .
C38 H38C 0.9800 .
C39 H39 0.9500 .
C40 H40A 0.9800 .
C40 H40B 0.9800 .
C40 H40C 0.9800 .
C41 H41A 0.9800 .
C41 H41B 0.9800 .
C41 H41C 0.9800 .

loop_
_geom_torsion_atom_site_label_1
_geom_torsion_atom_site_label_2
_geom_torsion_atom_site_label_3
_geom_torsion_atom_site_label_4
_geom_torsion
Mg1 O5 C36 N1 174.50(18)
Mg1 O6 C39 N2 174.24(15)
P1 O3 C1 C2 93.21(18)
P1 O3 C1 C6 -93.55(18)
O1 P1 O3 C1 -2.77(16)
O2 P1 O1 Mg1 59.03(14)
O2 P1 O3 C1 119.05(14)
O3 P1 O1 Mg1 174.39(10)
O3 C1 C2 C3 171.60(15)
O3 C1 C2 C10 -3.2(2)
O3 C1 C6 C5 -171.09(15)
O3 C1 C6 C23 5.0(2)
O4 P1 O1 Mg1 -69.03(14)
O4 P1 O3 C1 -125.55(14)
C1 C2 C3 C4 -1.1(3)
C1 C2 C10 C11 -153.58(16)
C1 C2 C10 C17 77.8(2)
C1 C6 C23 C24 -85.5(2)
C1 C6 C23 C30 146.77(16)
C2 C1 C6 C5 1.9(3)
C2 C1 C6 C23 178.00(16)
C2 C3 C4 C5 3.1(3)
C2 C3 C4 C7 -172.54(17)
C2 C10 C11 C12 77.2(2)
C2 C10 C11 C16 -103.6(2)
C2 C10 C17 C18 -148.29(19)
C2 C10 C17 C22 31.7(3)
C3 C2 C10 C11 31.9(2)
C3 C2 C10 C17 -96.8(2)
C3 C4 C5 C6 -2.6(3)
C3 C4 C7 C8 105.5(2)
C3 C4 C7 C9 -130.8(2)
C4 C5 C6 C1 0.1(3)
C4 C5 C6 C23 -175.87(17)
C5 C4 C7 C8 -70.0(3)
C5 C4 C7 C9 53.7(3)
C5 C6 C23 C24 90.4(2)
C5 C6 C23 C30 -37.3(2)
C6 C1 C2 C3 -1.4(3)
C6 C1 C2 C10 -176.25(16)
C6 C23 C24 C25 -21.9(3)
C6 C23 C24 C29 159.27(18)
C6 C23 C30 C31 97.1(2)
C6 C23 C30 C35 -79.6(2)
C7 C4 C5 C6 173.07(18)
C10 C2 C3 C4 173.46(17)
C10 C11 C12 C13 179.23(19)
C10 C11 C16 C15 -179.95(19)
C10 C17 C18 C19 -178.6(2)
C10 C17 C22 C21 179.8(2)
C11 C10 C17 C18 83.5(2)
C11 C10 C17 C22 -96.5(2)
C11 C12 C13 C14 0.4(4)
C12 C11 C16 C15 -0.7(3)
C12 C13 C14 C15 0.1(4)
C13 C14 C15 C16 -0.8(4)
C14 C15 C16 C11 1.2(3)
C16 C11 C12 C13 -0.1(3)
C17 C10 C11 C12 -155.37(18)
C17 C10 C11 C16 23.9(3)
C17 C18 C19 C20 -2.0(5)
C18 C17 C22 C21 -0.2(3)
C18 C19 C20 C21 1.4(5)
C19 C20 C21 C22 -0.2(5)
C20 C21 C22 C17 -0.4(4)
C22 C17 C18 C19 1.4(4)
C23 C24 C25 C26 -179.6(2)
C23 C24 C29 C28 179.3(2)
C23 C30 C31 C32 -175.61(17)
C23 C30 C35 C34 176.02(19)
C24 C23 C30 C31 -29.7(2)
C24 C23 C30 C35 153.67(17)
C24 C25 C26 C27 0.3(4)
C25 C24 C29 C28 0.4(4)
C25 C26 C27 C28 0.8(4)
C26 C27 C28 C29 -1.2(4)
C27 C28 C29 C24 0.6(4)
C29 C24 C25 C26 -0.8(3)
C30 C23 C24 C25 104.0(2)
C30 C23 C24 C29 -74.8(2)
C30 C31 C32 C33 -0.4(3)
C31 C30 C35 C34 -0.8(3)
C31 C32 C33 C34 -0.5(3)
C32 C33 C34 C35 0.8(3)
C33 C34 C35 C30 -0.1(3)
C35 C30 C31 C32 1.1(3)
C37 N1 C36 O5 0.1(4)
C38 N1 C36 O5 -176.7(3)
C40 N2 C39 O6 -178.9(2)
C41 N2 C39 O6 0.5(4)

loop_
_smtbx_masks_void_nr
_smtbx_masks_void_average_x
_smtbx_masks_void_average_y
_smtbx_masks_void_average_z
_smtbx_masks_void_volume
_smtbx_masks_void_count_electrons
1 0.000 0.500 0.000 247.5 73.0
2 0.000 0.500 0.500 247.5 73.0
3 0.226 -0.044 0.009 10.0 0.2
4 0.226 0.044 0.509 10.0 0.2
5 0.274 0.456 0.491 10.0 0.2
6 0.274 0.544 0.991 10.0 0.2
7 0.500 0.000 0.500 247.5 73.0
8 0.500 1.000 0.000 247.5 73.0
9 0.726 0.456 0.009 10.0 0.2
10 0.726 0.544 0.509 10.0 0.2
11 0.774 -0.044 0.491 10.0 0.2
12 0.774 0.044 0.991 10.0 0.2
